data_2226505
loop_
_publ_author_name
'Xuan, Zongwei'
'Zhao, Shanshan'
'Lu, Lude'
'Wang, Xin'
'Yang, Xujie'

_publ_section_title
;
 4,4'-[(2,7-Dibromofluorene-9,9-diyl)dimethylene]dipyridinium
 bis(perchlorate)
;
_journal_coeditor_code HG2685
_journal_issue 7
_journal_name_full 'Acta Crystallographica Section E'
_journal_page_first o1718
_journal_paper_doi 10.1107/S1600536810021859
_journal_volume 66
_journal_year 2010
_chemical_formula_iupac 'C25 H20 Br2 N2 2+, 2Cl O4 -'
_chemical_formula_moiety 'C25 H20 Br2 N2 2+, 2(Cl O4 -)'
_chemical_formula_sum 'C25 H20 Br2 Cl2 N2 O8'
_chemical_formula_weight 707.15
_chemical_name_systematic
;
4,4'-[(2,7-Dibromofluorene-9,9-diyl)dimethylene]dipyridinium bis(perchlorate)
;
_space_group_IT_number 15
_symmetry_cell_setting monoclinic
_symmetry_space_group_name_Hall '-C 2yc'
_symmetry_space_group_name_H-M 'C 1 2/c 1'
_atom_sites_solution_hydrogens geom
_atom_sites_solution_primary direct
_atom_sites_solution_secondary difmap
_audit_creation_method SHELXL-97
_cell_angle_alpha 90.00
_cell_angle_beta 117.60(3)
_cell_angle_gamma 90.00
_cell_formula_units_Z 4
_cell_length_a 15.605(3)
_cell_length_b 11.267(2)
_cell_length_c 16.318(3)
_cell_measurement_reflns_used 25
_cell_measurement_temperature 295(2)
_cell_measurement_theta_max 14
_cell_measurement_theta_min 4
_cell_volume 2542.6(11)
_computing_cell_refinement 'CAD-4 Software (Enraf--Nonius, 1989)'
_computing_data_collection 'CAD-4 Software (Enraf--Nonius, 1989)'
_computing_data_reduction 'NRCVAX (Gabe <i>et al.</i>,  1989)'
_computing_molecular_graphics 'SHELXTL/PC (Sheldrick, 2008)'
_computing_publication_material 'WinGX (Farrugia, 1999)'
_computing_structure_refinement 'SHELXL97 (Sheldrick, 2008)'
_computing_structure_solution 'SHELXS97 (Sheldrick, 2008)'
_diffrn_ambient_temperature 295(2)
_diffrn_measured_fraction_theta_full 0.998
_diffrn_measured_fraction_theta_max 0.998
_diffrn_measurement_device_type 'Enraf--Nonius CAD-4'
_diffrn_measurement_method '\w/2\q scans'
_diffrn_radiation_monochromator graphite
_diffrn_radiation_source 'fine-focus sealed tube'
_diffrn_radiation_type MoK\a
_diffrn_radiation_wavelength 0.71073
_diffrn_reflns_av_R_equivalents 0.0615
_diffrn_reflns_av_sigmaI/netI 0.0522
_diffrn_reflns_limit_h_max 20
_diffrn_reflns_limit_h_min -20
_diffrn_reflns_limit_k_max 14
_diffrn_reflns_limit_k_min -14
_diffrn_reflns_limit_l_max 21
_diffrn_reflns_limit_l_min -21
_diffrn_reflns_number 11835
_diffrn_reflns_theta_full 27.46
_diffrn_reflns_theta_max 27.46
_diffrn_reflns_theta_min 3.06
_diffrn_standards_decay_% 0
_diffrn_standards_interval_count 100
_diffrn_standards_number 3
_exptl_absorpt_coefficient_mu 3.454
_exptl_absorpt_correction_T_max 0.537
_exptl_absorpt_correction_T_min 0.441
_exptl_absorpt_correction_type psi-scan
_exptl_absorpt_process_details '(North <i>et al.</i>,  1968)'
_exptl_crystal_colour yellow
_exptl_crystal_density_diffrn 1.847
_exptl_crystal_density_method 'not measured'
_exptl_crystal_description block
_exptl_crystal_F_000 1408
_exptl_crystal_size_max 0.25
_exptl_crystal_size_mid 0.20
_exptl_crystal_size_min 0.18
_refine_diff_density_max 1.013
_refine_diff_density_min -0.794
_refine_ls_extinction_method none
_refine_ls_goodness_of_fit_ref 1.057
_refine_ls_hydrogen_treatment constr
_refine_ls_matrix_type full
_refine_ls_number_parameters 177
_refine_ls_number_reflns 2915
_refine_ls_number_restraints 0
_refine_ls_restrained_S_all 1.057
_refine_ls_R_factor_all 0.0425
_refine_ls_R_factor_gt 0.0385
_refine_ls_shift/su_max 0.001
_refine_ls_shift/su_mean 0.000
_refine_ls_structure_factor_coef Fsqd
_refine_ls_weighting_details 'calc w=1/[\s^2^(Fo^2^)+(0.0681P)^2^+0.5103P] where P=(Fo^2^+2Fc^2^)/3'
_refine_ls_weighting_scheme calc
_refine_ls_wR_factor_gt 0.0994
_refine_ls_wR_factor_ref 0.1033
_reflns_number_gt 2611
_reflns_number_total 2915
_reflns_threshold_expression I>2sigma(I)
_cod_data_source_file hg2685.cif
_cod_data_source_block I
_cod_original_sg_symbol_H-M 'C 2/c'
_cod_database_code 2226505
_cod_database_fobs_code 2226505

loop_
_symmetry_equiv_pos_as_xyz
'x, y, z'
'-x, y, -z+1/2'
'x+1/2, y+1/2, z'
'-x+1/2, y+1/2, -z+1/2'
'-x, -y, -z'
'x, -y, z-1/2'
'-x+1/2, -y+1/2, -z'
'x+1/2, -y+1/2, z-1/2'

loop_
_atom_site_type_symbol
_atom_site_label
_atom_site_fract_x
_atom_site_fract_y
_atom_site_fract_z
_atom_site_U_iso_or_equiv
_atom_site_adp_type
_atom_site_calc_flag
_atom_site_refinement_flags
_atom_site_occupancy
_atom_site_disorder_assembly
_atom_site_disorder_group
Br Br1 -0.201221(15) 0.319251(18) -0.114789(15) 0.01844(12) Uani d . 1 . .
N N1 0.33006(13) 0.39368(16) 0.24329(14) 0.0178(4) Uani d . 1 . .
H H1A 0.3819 0.3707 0.2418 0.021 Uiso calc R 1 . .
C C1 -0.13197(15) 0.2901(2) 0.01439(16) 0.0153(4) Uani d . 1 . .
C C2 -0.11455(16) 0.17300(17) 0.04368(17) 0.0162(5) Uani d . 1 . .
H H2A -0.1377 0.1115 0.0009 0.019 Uiso calc R 1 . .
C C3 -0.06207(15) 0.14838(19) 0.13788(15) 0.0154(4) Uani d . 1 . .
H H3A -0.0500 0.0704 0.1589 0.019 Uiso calc R 1 . .
C C4 -0.02836(14) 0.24228(18) 0.19940(15) 0.0140(4) Uani d . 1 . .
C C5 -0.04692(14) 0.36049(18) 0.16834(16) 0.0141(4) Uani d . 1 . .
C C6 -0.09989(14) 0.38606(18) 0.07490(15) 0.0146(4) Uani d . 1 . .
H H6A -0.1134 0.4638 0.0536 0.017 Uiso calc R 1 . .
C C7 0.0000 0.4457(2) 0.2500 0.0123(5) Uani d S 1 . .
C C8 0.07543(14) 0.52981(17) 0.24235(15) 0.0136(4) Uani d . 1 . .
H H8A 0.0429 0.5737 0.1849 0.016 Uiso calc R 1 . .
H H8B 0.0965 0.5870 0.2924 0.016 Uiso calc R 1 . .
C C9 0.16421(14) 0.47237(18) 0.24518(15) 0.0133(4) Uani d . 1 . .
C C10 0.16000(15) 0.39694(18) 0.17545(15) 0.0157(4) Uani d . 1 . .
H H10A 0.1004 0.3722 0.1290 0.019 Uiso calc R 1 . .
C C11 0.24415(15) 0.35912(19) 0.17540(16) 0.0175(4) Uani d . 1 . .
H H11A 0.2413 0.3098 0.1285 0.021 Uiso calc R 1 . .
C C12 0.33797(15) 0.46320(19) 0.31370(16) 0.0183(4) Uani d . 1 . .
H H12A 0.3986 0.4841 0.3605 0.022 Uiso calc R 1 . .
C C13 0.25553(15) 0.50303(18) 0.31584(15) 0.0152(4) Uani d . 1 . .
H H13A 0.2606 0.5505 0.3645 0.018 Uiso calc R 1 . .
Cl Cl1 0.41022(4) 0.31707(4) 0.05644(4) 0.01488(15) Uani d . 1 . .
O O1 0.31184(11) 0.35890(17) 0.01812(12) 0.0258(4) Uani d . 1 . .
O O2 0.41264(16) 0.19359(15) 0.03767(15) 0.0321(5) Uani d . 1 . .
O O3 0.45717(12) 0.33505(14) 0.15648(12) 0.0213(4) Uani d . 1 . .
O O4 0.46088(12) 0.38494(16) 0.01772(12) 0.0286(4) Uani d . 1 . .

loop_
_atom_site_aniso_label
_atom_site_aniso_U_11
_atom_site_aniso_U_22
_atom_site_aniso_U_33
_atom_site_aniso_U_12
_atom_site_aniso_U_13
_atom_site_aniso_U_23
Br1 0.02330(17) 0.01761(16) 0.01334(17) -0.00066(7) 0.00760(12) -0.00009(7)
N1 0.0150(8) 0.0174(9) 0.0236(10) 0.0018(7) 0.0112(8) 0.0021(8)
C1 0.0146(9) 0.0182(9) 0.0130(10) -0.0009(8) 0.0064(8) 0.0001(9)
C2 0.0211(11) 0.0122(10) 0.0171(12) -0.0033(7) 0.0105(10) -0.0052(8)
C3 0.0200(10) 0.0111(9) 0.0167(11) 0.0006(8) 0.0097(9) 0.0000(9)
C4 0.0152(9) 0.0124(9) 0.0165(11) 0.0002(7) 0.0090(8) 0.0018(8)
C5 0.0144(9) 0.0106(9) 0.0196(11) -0.0009(7) 0.0097(8) -0.0020(9)
C6 0.0158(9) 0.0119(9) 0.0171(10) -0.0002(7) 0.0086(8) 0.0008(8)
C7 0.0125(12) 0.0115(13) 0.0135(14) 0.000 0.0064(11) 0.000
C8 0.0160(9) 0.0095(8) 0.0167(10) -0.0007(7) 0.0088(8) 0.0001(8)
C9 0.0162(9) 0.0108(9) 0.0152(10) -0.0005(7) 0.0091(8) 0.0032(8)
C10 0.0165(9) 0.0158(10) 0.0154(10) -0.0007(8) 0.0079(8) 0.0000(8)
C11 0.0207(10) 0.0148(10) 0.0201(12) 0.0005(8) 0.0121(9) 0.0000(9)
C12 0.0153(9) 0.0183(10) 0.0184(11) -0.0014(8) 0.0054(8) 0.0019(9)
C13 0.0181(10) 0.0134(9) 0.0135(10) -0.0010(8) 0.0068(8) 0.0017(8)
Cl1 0.0145(3) 0.0161(3) 0.0132(3) -0.00181(16) 0.0057(2) -0.00099(17)
O1 0.0162(8) 0.0345(9) 0.0247(9) 0.0037(7) 0.0077(7) 0.0074(8)
O2 0.0390(10) 0.0178(9) 0.0283(11) -0.0006(7) 0.0061(9) -0.0061(7)
O3 0.0210(8) 0.0273(8) 0.0128(8) -0.0003(6) 0.0055(7) -0.0034(7)
O4 0.0253(8) 0.0390(10) 0.0264(9) -0.0070(7) 0.0161(7) 0.0037(8)

loop_
_atom_type_symbol
_atom_type_description
_atom_type_scat_dispersion_real
_atom_type_scat_dispersion_imag
_atom_type_scat_source
C C 0.0033 0.0016 'International Tables Vol C Tables 4.2.6.8 and 6.1.1.4'
H H 0.0000 0.0000 'International Tables Vol C Tables 4.2.6.8 and 6.1.1.4'
N N 0.0061 0.0033 'International Tables Vol C Tables 4.2.6.8 and 6.1.1.4'
O O 0.0106 0.0060 'International Tables Vol C Tables 4.2.6.8 and 6.1.1.4'
Cl Cl 0.1484 0.1585 'International Tables Vol C Tables 4.2.6.8 and 6.1.1.4'
Br Br -0.2901 2.4595 'International Tables Vol C Tables 4.2.6.8 and 6.1.1.4'

loop_
_geom_angle_atom_site_label_1
_geom_angle_atom_site_label_2
_geom_angle_atom_site_label_3
_geom_angle_site_symmetry_1
_geom_angle_site_symmetry_3
_geom_angle
_geom_angle_publ_flag
C11 N1 C12 . . 122.30(19) ?
C11 N1 H1A . . 118.9 ?
C12 N1 H1A . . 118.9 ?
C2 C1 C6 . . 123.1(2) ?
C2 C1 Br1 . . 117.84(18) ?
C6 C1 Br1 . . 119.06(17) ?
C1 C2 C3 . . 119.4(2) ?
C1 C2 H2A . . 120.3 ?
C3 C2 H2A . . 120.3 ?
C4 C3 C2 . . 118.7(2) ?
C4 C3 H3A . . 120.7 ?
C2 C3 H3A . . 120.7 ?
C3 C4 C5 . . 121.1(2) ?
C3 C4 C4 . 2 130.12(13) ?
C5 C4 C4 . 2 108.75(13) ?
C6 C5 C4 . . 120.7(2) ?
C6 C5 C7 . . 129.05(19) ?
C4 C5 C7 . . 110.21(19) ?
C5 C6 C1 . . 117.00(19) ?
C5 C6 H6A . . 121.5 ?
C1 C6 H6A . . 121.5 ?
C5 C7 C5 . 2 102.1(2) ?
C5 C7 C8 . 2 112.17(11) ?
C5 C7 C8 2 2 112.75(11) ?
C5 C7 C8 . . 112.75(11) ?
C5 C7 C8 2 . 112.17(11) ?
C8 C7 C8 2 . 105.2(2) ?
C9 C8 C7 . . 116.89(17) ?
C9 C8 H8A . . 108.1 ?
C7 C8 H8A . . 108.1 ?
C9 C8 H8B . . 108.1 ?
C7 C8 H8B . . 108.1 ?
H8A C8 H8B . . 107.3 ?
C10 C9 C13 . . 117.85(19) ?
C10 C9 C8 . . 122.64(18) ?
C13 C9 C8 . . 119.28(19) ?
C11 C10 C9 . . 120.1(2) ?
C11 C10 H10A . . 119.9 ?
C9 C10 H10A . . 119.9 ?
N1 C11 C10 . . 119.8(2) ?
N1 C11 H11A . . 120.1 ?
C10 C11 H11A . . 120.1 ?
N1 C12 C13 . . 119.5(2) ?
N1 C12 H12A . . 120.2 ?
C13 C12 H12A . . 120.2 ?
C12 C13 C9 . . 120.3(2) ?
C12 C13 H13A . . 119.8 ?
C9 C13 H13A . . 119.8 ?
O2 Cl1 O4 . . 110.40(13) ?
O2 Cl1 O1 . . 110.72(12) ?
O4 Cl1 O1 . . 109.07(11) ?
O2 Cl1 O3 . . 108.98(11) ?
O4 Cl1 O3 . . 108.89(10) ?
O1 Cl1 O3 . . 108.74(11) ?

loop_
_geom_bond_atom_site_label_1
_geom_bond_atom_site_label_2
_geom_bond_site_symmetry_2
_geom_bond_distance
_geom_bond_publ_flag
Br1 C1 . 1.900(2) ?
N1 C11 . 1.342(3) ?
N1 C12 . 1.348(3) ?
N1 H1A . 0.8600 ?
C1 C2 . 1.387(3) ?
C1 C6 . 1.392(3) ?
C2 C3 . 1.394(3) ?
C2 H2A . 0.9300 ?
C3 C4 . 1.384(3) ?
C3 H3A . 0.9300 ?
C4 C5 . 1.407(3) ?
C4 C4 2 1.468(4) ?
C5 C6 . 1.387(3) ?
C5 C7 . 1.526(3) ?
C6 H6A . 0.9300 ?
C7 C5 2 1.526(3) ?
C7 C8 2 1.561(2) ?
C7 C8 . 1.561(2) ?
C8 C9 . 1.510(3) ?
C8 H8A . 0.9700 ?
C8 H8B . 0.9700 ?
C9 C10 . 1.397(3) ?
C9 C13 . 1.399(3) ?
C10 C11 . 1.381(3) ?
C10 H10A . 0.9300 ?
C11 H11A . 0.9300 ?
C12 C13 . 1.378(3) ?
C12 H12A . 0.9300 ?
C13 H13A . 0.9300 ?
Cl1 O2 . 1.4289(18) ?
Cl1 O4 . 1.4395(17) ?
Cl1 O1 . 1.4423(16) ?
Cl1 O3 . 1.4609(19) ?

loop_
_geom_hbond_atom_site_label_D
_geom_hbond_atom_site_label_H
_geom_hbond_atom_site_label_A
_geom_hbond_site_symmetry_A
_geom_hbond_distance_DH
_geom_hbond_distance_HA
_geom_hbond_distance_DA
_geom_hbond_angle_DHA
_geom_hbond_publ_flag
N1 H1A O3 1 0.8600 2.2356 2.997(3) 147.53 y
C11 H11A O1 1 0.9300 2.5687 3.196(3) 125.18 y
C12 H12A O4 2_655 0.9300 2.4428 3.193(3) 137.77 y
C13 H13A O1 6_566 0.9300 2.4712 3.376(3) 164.43 y
C10 H10A Cg3 1 0.9300 2.9260 3.688(2) 140.07 y
